data_1560195
loop_
_publ_author_name
'Owen P. Missen'
'Anthony R. Kampf'
'Stuart J. Mills'
'Robert M. Housley'
'John Spratt'
'Mark D. Welch'
'Mark F. Coolbaugh'
'Joe Marty'
'Marek Chorazewicz'
'Cristiano Ferraris'

_publ_section_title
;
 The crystal structures of the mixed-valence tellurium oxysalts
 tlapallite, (Ca,Pb)3CaCu6[Te4+3Te6+O12]2(Te4+O3)2(SO4)2 . 3H2O, and
 carlfriesite, CaTe4+2Te6+O8
;
_journal_name_full 'Mineralogical Magazine'
_journal_page_first 439
_journal_page_last 549
_journal_paper_doi 10.1180/mgm.2019.9
_journal_volume 83
_journal_year 2019
_chemical_formula_moiety 'Cu6 O30 Pb0.39 Sb0.27 Te9.73, 2(O4 S), 3(H2 O), 3.613(Ca)'
_chemical_formula_sum 'Ca1.81 Cu3 H3 O20.5 Pb0.19 S Sb0.13 Te4.87'
_chemical_formula_weight 1303.50
_chemical_name_common tlapallite
_space_group_crystal_system trigonal
_space_group_IT_number 150
_space_group_name_Hall 'P 3 2"'
_space_group_name_H-M_alt 'P 3 2 1'
_atom_sites_solution_hydrogens difmap
_cell_angle_alpha 90
_cell_angle_beta 90
_cell_angle_gamma 120
_cell_formula_units_Z 2
_cell_length_a 9.1219(17)
_cell_length_b 9.1219(17)
_cell_length_c 11.9320(9)
_cell_measurement_reflns_used 660
_cell_measurement_temperature 293(2)
_cell_measurement_theta_max 23.241
_cell_measurement_theta_min 3.093
_cell_volume 859.8(2)
_computing_structure_refinement 'SHELXL-2018/3 (Sheldrick, 2018)'
_computing_structure_solution 'SHELXT 2014/5 (Sheldrick, 2014)'
_diffrn_ambient_temperature 293(2)
_diffrn_measured_fraction_theta_full 0.994
_diffrn_measured_fraction_theta_max 0.994
_diffrn_measurement_device_type 'three-circle diffractometer, Rigaku R-Axis Rapid II'
_diffrn_radiation_type MoK\a
_diffrn_radiation_wavelength 0.71075
_diffrn_reflns_av_R_equivalents 0.0812
_diffrn_reflns_av_unetI/netI 0.0494
_diffrn_reflns_Laue_measured_fraction_full 0.994
_diffrn_reflns_Laue_measured_fraction_max 0.994
_diffrn_reflns_limit_h_max 10
_diffrn_reflns_limit_h_min -10
_diffrn_reflns_limit_k_max 10
_diffrn_reflns_limit_k_min -10
_diffrn_reflns_limit_l_max 13
_diffrn_reflns_limit_l_min -12
_diffrn_reflns_number 4092
_diffrn_reflns_point_group_measured_fraction_full 0.996
_diffrn_reflns_point_group_measured_fraction_max 0.996
_diffrn_reflns_theta_full 23.241
_diffrn_reflns_theta_max 23.241
_diffrn_reflns_theta_min 3.093
_diffrn_source 'fine-focus sealed tube'
_exptl_absorpt_coefficient_mu 14.637
_exptl_absorpt_correction_type multi-scan
_exptl_absorpt_process_details 'ABSCOR (Higashi, 2001)'
_exptl_crystal_colour green
_exptl_crystal_density_diffrn 5.035
_exptl_crystal_description 'partial hexagonal plate'
_exptl_crystal_F_000 1164
_exptl_crystal_size_max 0.040
_exptl_crystal_size_mid 0.040
_exptl_crystal_size_min 0.004
_exptl_transmission_factor_max 0.944
_exptl_transmission_factor_min 0.592
_refine_diff_density_max 0.848
_refine_diff_density_min -1.220
_refine_diff_density_rms 0.195
_refine_ls_abs_structure_details
;
 Flack x determined using 283 quotients [(I+)-(I-)]/[(I+)+(I-)]
 (Parsons, Flack and Wagner, Acta Cryst. B69 (2013) 249-259).
;
_refine_ls_abs_structure_Flack 0.03(4)
_refine_ls_extinction_coef 0.0003(3)
_refine_ls_extinction_expression Fc^*^=kFc[1+0.001xFc^2^\l^3^/sin(2\q)]^-1/4^
_refine_ls_extinction_method 'SHELXL-2018/3 (Sheldrick 2018)'
_refine_ls_goodness_of_fit_ref 1.072
_refine_ls_hydrogen_treatment refxyz
_refine_ls_matrix_type full
_refine_ls_number_parameters 102
_refine_ls_number_reflns 832
_refine_ls_number_restraints 1
_refine_ls_restrained_S_all 1.071
_refine_ls_R_factor_all 0.0329
_refine_ls_R_factor_gt 0.0296
_refine_ls_shift/su_max 0.000
_refine_ls_shift/su_mean 0.000
_refine_ls_structure_factor_coef Fsqd
_refine_ls_weighting_details 'w=1/[\s^2^(Fo^2^)+(0.0161P)^2^+5.2653P] where P=(Fo^2^+2Fc^2^)/3'
_refine_ls_weighting_scheme calc
_refine_ls_wR_factor_gt 0.0608
_refine_ls_wR_factor_ref 0.0625
_reflns_Friedel_coverage 0.651
_reflns_Friedel_fraction_full 1.000
_reflns_Friedel_fraction_max 1.000
_reflns_number_gt 786
_reflns_number_total 832
_reflns_threshold_expression 'I > 2\s(I)'
_cod_data_source_file CIF_tlapallite_Missen_et_al.cif
_cod_data_source_block 14584-84
_cod_original_cell_volume 859.8(3)
_cod_original_formula_sum 'Ca1.81 H3 Cu3 O20.50 Pb0.19 S Sb0.13 Te4.87'
_cod_database_code 1560195
_shelx_space_group_comment
;
The symmetry employed for this shelxl refinement is uniquely defined
by the following loop, which should always be used as a source of
symmetry information in preference to the above space-group names.
They are only intended as comments.
;
_shelx_estimated_absorpt_t_min 0.592
_shelx_estimated_absorpt_t_max 0.944

loop_
_space_group_symop_operation_xyz
'x, y, z'
'-y, x-y, z'
'-x+y, -x, z'
'y, x, -z'
'-x, -x+y, -z'
'x-y, -y, -z'

loop_
_atom_site_label
_atom_site_type_symbol
_atom_site_fract_x
_atom_site_fract_y
_atom_site_fract_z
_atom_site_U_iso_or_equiv
_atom_site_adp_type
_atom_site_occupancy
_atom_site_site_symmetry_order
_atom_site_calc_flag
_atom_site_refinement_flags_posn
_atom_site_refinement_flags_adp
_atom_site_refinement_flags_occupancy
_atom_site_disorder_assembly
_atom_site_disorder_group
Te1 Te 0.000000 0.000000 0.21466(15) 0.0113(5) Uani 0.8661 3 d S T P . .
Sb1 Sb 0.000000 0.000000 0.21466(15) 0.0113(5) Uani 0.1339 3 d S T P . .
Te2 Te 0.08492(15) 0.41220(15) 0.31180(9) 0.0127(3) Uani 1 1 d . . . . .
Te3 Te 0.666667 0.333333 0.10707(17) 0.0186(5) Uani 1 3 d S T P . .
Cu Cu 0.3694(3) 0.3849(3) 0.13972(19) 0.0170(6) Uani 1 1 d . . . . .
Ca1 Ca 0.000000 0.000000 0.500000 0.018(2) Uani 1 6 d S T P . .
Ca2 Ca 0.000000 0.2507(4) 0.000000 0.0192(13) Uani 0.871(5) 2 d S T P . .
Pb2 Pb 0.000000 0.2507(4) 0.000000 0.0192(13) Uani 0.129(5) 2 d S T P . .
S1 S 0.666667 0.333333 0.3992(6) 0.0160(17) Uani 1 3 d S T P . .
O1 O 0.5031(16) 0.3014(16) 0.3569(11) 0.030(4) Uani 1 1 d . . . . .
O2 O 0.666667 0.333333 0.5228(16) 0.035(6) Uani 1 3 d S T P . .
O3 O 0.1614(13) 0.1712(13) 0.1182(9) 0.009(3) Uani 1 1 d . . . . .
O4 O 0.4755(15) 0.3019(15) 0.0278(10) 0.016(3) Uani 1 1 d . . . . .
O5 O -0.0022(15) 0.4079(14) 0.1679(10) 0.012(3) Uani 1 1 d . . . . .
O6 O 0.3044(14) 0.4658(15) 0.2664(10) 0.018(3) Uani 1 1 d . . . . .
O7 O -0.0017(13) 0.1635(14) 0.3170(8) 0.012(3) Uani 1 1 d . . . . .
OW O 0.256(2) 0.256(2) 0.500000 0.035(6) Uani 1 2 d DS T P . .
H H 0.341(19) 0.26(3) 0.458(15) 0.042 Uiso 1 1 d D U . . .

loop_
_atom_site_aniso_label
_atom_site_aniso_U_11
_atom_site_aniso_U_22
_atom_site_aniso_U_33
_atom_site_aniso_U_23
_atom_site_aniso_U_13
_atom_site_aniso_U_12
Te1 0.0090(7) 0.0090(7) 0.0158(10) 0.000 0.000 0.0045(3)
Sb1 0.0090(7) 0.0090(7) 0.0158(10) 0.000 0.000 0.0045(3)
Te2 0.0107(7) 0.0121(6) 0.0167(6) -0.0004(5) -0.0003(5) 0.0067(6)
Te3 0.0154(7) 0.0154(7) 0.0249(12) 0.000 0.000 0.0077(3)
Cu 0.0121(12) 0.0120(12) 0.0221(13) -0.0029(9) 0.0008(9) 0.0025(11)
Ca1 0.014(3) 0.014(3) 0.025(5) 0.000 0.000 0.0071(15)
Ca2 0.015(2) 0.0183(17) 0.023(2) -0.0010(8) -0.0021(16) 0.0075(11)
Pb2 0.015(2) 0.0183(17) 0.023(2) -0.0010(8) -0.0021(16) 0.0075(11)
S1 0.015(3) 0.015(3) 0.018(4) 0.000 0.000 0.0076(13)
O1 0.019(8) 0.041(9) 0.032(8) -0.003(6) -0.007(6) 0.017(7)
O2 0.047(9) 0.047(9) 0.010(11) 0.000 0.000 0.023(5)
O3 0.003(6) 0.007(6) 0.010(6) -0.003(5) 0.000(5) -0.002(5)
O4 0.013(7) 0.017(7) 0.014(6) -0.005(5) 0.004(5) 0.004(5)
O5 0.022(7) 0.013(7) 0.011(6) -0.008(5) -0.009(5) 0.015(6)
O6 0.015(7) 0.015(7) 0.016(7) -0.004(5) 0.003(6) 0.002(6)
O7 0.016(7) 0.014(7) 0.007(6) -0.003(5) 0.001(4) 0.009(6)
OW 0.032(9) 0.032(9) 0.019(12) -0.007(5) 0.007(5) 0.001(10)

loop_
_atom_type_symbol
_atom_type_description
_atom_type_scat_dispersion_real
_atom_type_scat_dispersion_imag
_atom_type_scat_source
Ca Ca 0.2262 0.3064 'International Tables Vol C Tables 4.2.6.8 and 6.1.1.4'
Cu Cu 0.3201 1.2651 'International Tables Vol C Tables 4.2.6.8 and 6.1.1.4'
H H 0.0000 0.0000 'International Tables Vol C Tables 4.2.6.8 and 6.1.1.4'
O O 0.0106 0.0060 'International Tables Vol C Tables 4.2.6.8 and 6.1.1.4'
S S 0.1246 0.1234 'International Tables Vol C Tables 4.2.6.8 and 6.1.1.4'
Te Te -0.5308 1.6751 'International Tables Vol C Tables 4.2.6.8 and 6.1.1.4'
Pb Pb -3.3944 10.1111 'International Tables Vol C Tables 4.2.6.8 and 6.1.1.4'
Sb Sb -0.5866 1.5461 'International Tables Vol C Tables 4.2.6.8 and 6.1.1.4'

loop_
_geom_angle_atom_site_label_1
_geom_angle_atom_site_label_2
_geom_angle_atom_site_label_3
_geom_angle
_geom_angle_site_symmetry_1
_geom_angle_site_symmetry_3
O3 Te1 O3 87.3(5) 2 3
O3 Te1 O3 87.3(5) 2 .
O3 Te1 O3 87.3(5) 3 .
O3 Te1 O7 177.2(4) 2 3
O3 Te1 O7 92.9(4) 3 3
O3 Te1 O7 95.5(5) . 3
O3 Te1 O7 92.9(4) 2 2
O3 Te1 O7 95.5(5) 3 2
O3 Te1 O7 177.2(4) . 2
O7 Te1 O7 84.4(5) 3 2
O3 Te1 O7 95.5(5) 2 .
O3 Te1 O7 177.2(4) 3 .
O3 Te1 O7 92.9(4) . .
O7 Te1 O7 84.4(5) 3 .
O7 Te1 O7 84.4(5) 2 .
O3 Te1 Ca1 127.2(3) 2 .
O3 Te1 Ca1 127.2(3) 3 .
O3 Te1 Ca1 127.2(3) . .
O7 Te1 Ca1 50.8(3) 3 .
O7 Te1 Ca1 50.8(3) 2 .
O7 Te1 Ca1 50.8(3) . .
O3 Te1 Ca2 42.4(3) 2 2
O3 Te1 Ca2 46.2(3) 3 2
O3 Te1 Ca2 94.6(3) . 2
O7 Te1 Ca2 137.2(3) 3 2
O7 Te1 Ca2 87.4(3) 2 2
O7 Te1 Ca2 136.5(3) . 2
Ca1 Te1 Ca2 138.24(5) . 2
O3 Te1 Ca2 94.6(3) 2 3
O3 Te1 Ca2 42.4(3) 3 3
O3 Te1 Ca2 46.2(3) . 3
O7 Te1 Ca2 87.4(3) 3 3
O7 Te1 Ca2 136.5(3) 2 3
O7 Te1 Ca2 137.2(3) . 3
Ca1 Te1 Ca2 138.24(5) . 3
Ca2 Te1 Ca2 70.45(8) 2 3
O3 Te1 Ca2 46.2(3) 2 .
O3 Te1 Ca2 94.6(3) 3 .
O3 Te1 Ca2 42.4(3) . .
O7 Te1 Ca2 136.5(3) 3 .
O7 Te1 Ca2 137.2(3) 2 .
O7 Te1 Ca2 87.4(3) . .
Ca1 Te1 Ca2 138.24(5) . .
Ca2 Te1 Ca2 70.45(8) 2 .
Ca2 Te1 Ca2 70.45(8) 3 .
O3 Te1 Cu 22.6(3) 2 2
O3 Te1 Cu 104.1(3) 3 2
O3 Te1 Cu 102.9(3) . 2
O7 Te1 Cu 155.4(3) 3 2
O7 Te1 Cu 76.5(3) 2 2
O7 Te1 Cu 78.5(3) . 2
Ca1 Te1 Cu 104.56(5) . 2
Ca2 Te1 Cu 58.03(4) 2 2
Ca2 Te1 Cu 117.17(8) 3 2
Ca2 Te1 Cu 60.67(4) . 2
O5 Te2 O6 97.2(5) . .
O5 Te2 O7 94.7(4) . .
O6 Te2 O7 94.0(4) . .
O5 Te2 O6 73.0(4) . 3_565
O6 Te2 O6 87.5(6) . 3_565
O7 Te2 O6 167.6(4) . 3_565
O5 Te2 O2 139.2(4) . 4_556
O6 Te2 O2 72.4(4) . 4_556
O7 Te2 O2 124.8(3) . 4_556
O6 Te2 O2 67.3(3) 3_565 4_556
O5 Te2 O1 78.9(4) . 2
O6 Te2 O1 160.0(4) . 2
O7 Te2 O1 67.0(4) . 2
O6 Te2 O1 109.7(4) 3_565 2
O2 Te2 O1 123.0(3) 4_556 2
O5 Te2 O1 76.4(4) . 3_565
O6 Te2 O1 153.7(4) . 3_565
O7 Te2 O1 111.8(4) . 3_565
O6 Te2 O1 66.2(4) 3_565 3_565
O2 Te2 O1 95.5(3) 4_556 3_565
O1 Te2 O1 44.8(4) 2 3_565
O5 Te2 Cu 36.9(3) . 3_565
O6 Te2 Cu 99.9(4) . 3_565
O7 Te2 Cu 130.6(3) . 3_565
O6 Te2 Cu 37.2(3) 3_565 3_565
O2 Te2 Cu 104.55(19) 4_556 3_565
O1 Te2 Cu 88.8(2) 2 3_565
O1 Te2 Cu 59.7(2) 3_565 3_565
O5 Te2 Cu 77.2(4) . .
O6 Te2 Cu 25.8(4) . .
O7 Te2 Cu 79.6(3) . .
O6 Te2 Cu 97.0(3) 3_565 .
O2 Te2 Cu 98.23(19) 4_556 .
O1 Te2 Cu 136.8(2) 2 .
O1 Te2 Cu 152.0(2) 3_565 .
Cu Te2 Cu 93.15(9) 3_565 .
O5 Te2 OW 149.8(4) . .
O6 Te2 OW 69.6(4) . .
O7 Te2 OW 60.7(4) . .
O6 Te2 OW 130.8(4) 3_565 .
O2 Te2 OW 64.5(3) 4_556 .
O1 Te2 OW 104.0(4) 2 .
O1 Te2 OW 127.1(3) 3_565 .
Cu Te2 OW 166.3(3) 3_565 .
Cu Te2 OW 80.95(13) . .
O5 Te2 O3 66.4(4) . .
O6 Te2 O3 56.8(4) . .
O7 Te2 O3 52.8(3) . .
O6 Te2 O3 119.4(3) 3_565 .
O2 Te2 O3 127.3(2) 4_556 .
O1 Te2 O3 104.3(3) 2 .
O1 Te2 O3 136.5(3) 3_565 .
Cu Te2 O3 97.71(19) 3_565 .
Cu Te2 O3 32.62(17) . .
OW Te2 O3 84.0(2) . .
O4 Te3 O4 96.8(5) 2_655 3_665
O4 Te3 O4 96.8(5) 2_655 .
O4 Te3 O4 96.8(5) 3_665 .
O4 Te3 O5 76.0(4) 2_655 1_655
O4 Te3 O5 70.6(4) 3_665 1_655
O4 Te3 O5 164.2(4) . 1_655
O4 Te3 O5 70.6(4) 2_655 3
O4 Te3 O5 164.2(4) 3_665 3
O4 Te3 O5 76.0(4) . 3
O5 Te3 O5 113.7(2) 1_655 3
O4 Te3 O5 164.2(4) 2_655 2_665
O4 Te3 O5 76.0(4) 3_665 2_665
O4 Te3 O5 70.6(4) . 2_665
O5 Te3 O5 113.7(2) 1_655 2_665
O5 Te3 O5 113.7(2) 3 2_665
O4 Te3 Cu 41.0(4) 2_655 2_655
O4 Te3 Cu 133.5(4) 3_665 2_655
O4 Te3 Cu 105.2(4) . 2_655
O5 Te3 Cu 78.7(2) 1_655 2_655
O5 Te3 Cu 39.6(2) 3 2_655
O5 Te3 Cu 150.0(2) 2_665 2_655
O4 Te3 Cu 105.2(4) 2_655 3_665
O4 Te3 Cu 41.0(4) 3_665 3_665
O4 Te3 Cu 133.5(4) . 3_665
O5 Te3 Cu 39.6(2) 1_655 3_665
O5 Te3 Cu 150.0(2) 3 3_665
O5 Te3 Cu 78.7(2) 2_665 3_665
Cu Te3 Cu 118.34(2) 2_655 3_665
O4 Te3 Cu 133.5(4) 2_655 .
O4 Te3 Cu 105.2(4) 3_665 .
O4 Te3 Cu 41.0(4) . .
O5 Te3 Cu 150.0(2) 1_655 .
O5 Te3 Cu 78.7(2) 3 .
O5 Te3 Cu 39.6(2) 2_665 .
Cu Te3 Cu 118.34(2) 2_655 .
Cu Te3 Cu 118.34(2) 3_665 .
O4 Te3 O1 130.4(4) 2_655 3_665
O4 Te3 O1 95.6(4) 3_665 3_665
O4 Te3 O1 129.0(4) . 3_665
O5 Te3 O1 63.6(3) 1_655 3_665
O5 Te3 O1 99.9(3) 3 3_665
O5 Te3 O1 64.9(3) 2_665 3_665
Cu Te3 O1 101.1(2) 2_655 3_665
Cu Te3 O1 59.3(2) 3_665 3_665
Cu Te3 O1 88.0(2) . 3_665
O4 Te3 O1 95.6(4) 2_655 2_655
O4 Te3 O1 129.0(4) 3_665 2_655
O4 Te3 O1 130.4(4) . 2_655
O5 Te3 O1 64.9(3) 1_655 2_655
O5 Te3 O1 63.6(3) 3 2_655
O5 Te3 O1 99.9(3) 2_665 2_655
Cu Te3 O1 59.3(2) 2_655 2_655
Cu Te3 O1 88.0(2) 3_665 2_655
Cu Te3 O1 101.1(2) . 2_655
O1 Te3 O1 42.4(4) 3_665 2_655
O4 Te3 O1 129.0(4) 2_655 .
O4 Te3 O1 130.4(4) 3_665 .
O4 Te3 O1 95.6(4) . .
O5 Te3 O1 99.9(3) 1_655 .
O5 Te3 O1 65.0(3) 3 .
O5 Te3 O1 63.6(3) 2_665 .
Cu Te3 O1 88.0(2) 2_655 .
Cu Te3 O1 101.1(2) 3_665 .
Cu Te3 O1 59.3(2) . .
O1 Te3 O1 42.4(4) 3_665 .
O1 Te3 O1 42.4(4) 2_655 .
O6 Cu O3 99.0(5) . .
O6 Cu O5 82.6(5) . 2_665
O3 Cu O5 174.2(5) . 2_665
O6 Cu O4 168.0(5) . .
O3 Cu O4 87.0(5) . .
O5 Cu O4 90.5(5) 2_665 .
O6 Cu O4 110.5(5) . 4
O3 Cu O4 86.8(4) . 4
O5 Cu O4 97.9(5) 2_665 4
O4 Cu O4 80.1(5) . 4
O6 Cu Te3 130.2(4) . .
O3 Cu Te3 109.4(3) . .
O5 Cu Te3 65.8(4) 2_665 .
O4 Cu Te3 37.8(4) . .
O4 Cu Te3 111.1(3) 4 .
O6 Cu O1 70.7(4) . .
O3 Cu O1 99.8(4) . .
O5 Cu O1 75.4(4) 2_665 .
O4 Cu O1 98.0(4) . .
O4 Cu O1 173.1(4) 4 .
Te3 Cu O1 64.8(2) . .
OW Ca1 OW 120.000(5) 3 2
OW Ca1 OW 120.000(2) 3 .
OW Ca1 OW 120.000(3) 2 .
OW Ca1 O7 73.3(2) 3 2
OW Ca1 O7 73.8(2) 2 2
OW Ca1 O7 124.5(2) . 2
OW Ca1 O7 124.5(2) 3 5_556
OW Ca1 O7 73.8(2) 2 5_556
OW Ca1 O7 73.3(2) . 5_556
O7 Ca1 O7 147.6(4) 2 5_556
OW Ca1 O7 73.3(2) 3 4_556
OW Ca1 O7 124.5(2) 2 4_556
OW Ca1 O7 73.8(2) . 4_556
O7 Ca1 O7 146.6(4) 2 4_556
O7 Ca1 O7 58.7(4) 5_556 4_556
OW Ca1 O7 124.5(2) 3 .
OW Ca1 O7 73.3(2) 2 .
OW Ca1 O7 73.8(2) . .
O7 Ca1 O7 58.7(4) 2 .
O7 Ca1 O7 111.0(4) 5_556 .
O7 Ca1 O7 147.6(5) 4_556 .
OW Ca1 O7 73.8(2) 3 3
OW Ca1 O7 124.5(2) 2 3
OW Ca1 O7 73.3(2) . 3
O7 Ca1 O7 58.7(4) 2 3
O7 Ca1 O7 146.6(4) 5_556 3
O7 Ca1 O7 111.0(4) 4_556 3
O7 Ca1 O7 58.7(4) . 3
OW Ca1 O7 73.8(2) 3 6_556
OW Ca1 O7 73.3(2) 2 6_556
OW Ca1 O7 124.5(2) . 6_556
O7 Ca1 O7 111.0(5) 2 6_556
O7 Ca1 O7 58.7(4) 5_556 6_556
O7 Ca1 O7 58.7(4) 4_556 6_556
O7 Ca1 O7 146.6(4) . 6_556
O7 Ca1 O7 147.6(4) 3 6_556
OW Ca1 Te1 90.0 3 4_556
OW Ca1 Te1 90.0 2 4_556
OW Ca1 Te1 90.000(1) . 4_556
O7 Ca1 Te1 145.5(2) 2 4_556
O7 Ca1 Te1 34.5(2) 5_556 4_556
O7 Ca1 Te1 34.5(2) 4_556 4_556
O7 Ca1 Te1 145.5(2) . 4_556
O7 Ca1 Te1 145.5(2) 3 4_556
O7 Ca1 Te1 34.5(2) 6_556 4_556
OW Ca1 Te1 90.0 3 .
OW Ca1 Te1 90.0 2 .
OW Ca1 Te1 90.000(1) . .
O7 Ca1 Te1 34.5(2) 2 .
O7 Ca1 Te1 145.5(2) 5_556 .
O7 Ca1 Te1 145.5(2) 4_556 .
O7 Ca1 Te1 34.5(2) . .
O7 Ca1 Te1 34.5(2) 3 .
O7 Ca1 Te1 145.5(2) 6_556 .
Te1 Ca1 Te1 180.0 4_556 .
O3 Ca2 O3 104.9(5) . 5
O3 Ca2 O5 146.1(4) . 5
O3 Ca2 O5 83.3(3) 5 5
O3 Ca2 O5 83.3(3) . .
O3 Ca2 O5 146.1(4) 5 .
O5 Ca2 O5 108.5(5) 5 .
O3 Ca2 O4 74.6(4) . 4
O3 Ca2 O4 126.4(3) 5 4
O5 Ca2 O4 74.2(4) 5 4
O5 Ca2 O4 87.5(4) . 4
O3 Ca2 O4 126.4(3) . 2
O3 Ca2 O4 74.6(4) 5 2
O5 Ca2 O4 87.5(4) 5 2
O5 Ca2 O4 74.2(4) . 2
O4 Ca2 O4 148.7(6) 4 2
O3 Ca2 O3 64.6(5) . 2
O3 Ca2 O3 70.0(4) 5 2
O5 Ca2 O3 145.8(4) 5 2
O5 Ca2 O3 85.0(4) . 2
O4 Ca2 O3 139.1(4) 4 2
O4 Ca2 O3 65.5(4) 2 2
O3 Ca2 O3 70.0(4) . 4
O3 Ca2 O3 64.6(5) 5 4
O5 Ca2 O3 85.0(4) 5 4
O5 Ca2 O3 145.8(4) . 4
O4 Ca2 O3 65.5(4) 4 4
O4 Ca2 O3 139.1(4) 2 4
O3 Ca2 O3 101.5(5) 2 4
O3 Ca2 Cu 131.6(3) . 5
O3 Ca2 Cu 34.0(2) 5 5
O5 Ca2 Cu 71.8(3) 5 5
O5 Ca2 Cu 118.2(3) . 5
O4 Ca2 Cu 142.4(3) 4 5
O4 Ca2 Cu 44.1(3) 2 5
O3 Ca2 Cu 74.2(3) 2 5
O3 Ca2 Cu 95.8(2) 4 5
O3 Ca2 Cu 34.0(2) . .
O3 Ca2 Cu 131.6(3) 5 .
O5 Ca2 Cu 118.2(3) 5 .
O5 Ca2 Cu 71.8(3) . .
O4 Ca2 Cu 44.1(3) 4 .
O4 Ca2 Cu 142.4(3) 2 .
O3 Ca2 Cu 95.8(2) 2 .
O3 Ca2 Cu 74.2(3) 4 .
Cu Ca2 Cu 164.38(14) 5 .
O3 Ca2 Te1 32.4(2) . .
O3 Ca2 Te1 91.9(3) 5 .
O5 Ca2 Te1 174.0(3) 5 .
O5 Ca2 Te1 77.5(3) . .
O4 Ca2 Te1 106.2(3) 4 .
O4 Ca2 Te1 94.6(3) 2 .
O3 Ca2 Te1 33.0(2) 2 .
O3 Ca2 Te1 89.8(3) 4 .
Cu Ca2 Te1 106.03(7) 5 .
Cu Ca2 Te1 62.80(5) . .
O1 S1 O1 108.7(6) 2_655 3_665
O1 S1 O1 108.7(6) 2_655 .
O1 S1 O1 108.7(6) 3_665 .
O1 S1 O2 110.2(5) 2_655 .
O1 S1 O2 110.2(5) 3_665 .
O1 S1 O2 110.2(5) . .
O1 S1 Te3 69.8(5) 2_655 .
O1 S1 Te3 69.8(5) 3_665 .
O1 S1 Te3 69.8(5) . .
O2 S1 Te3 180.0 . .
O1 S1 Te2 57.1(5) 2_655 3
O1 S1 Te2 143.2(6) 3_665 3
O1 S1 Te2 56.4(5) . 3
O2 S1 Te2 106.54(11) . 3
Te3 S1 Te2 73.46(11) . 3
O1 S1 Te2 56.4(5) 2_655 1_655
O1 S1 Te2 57.1(5) 3_665 1_655
O1 S1 Te2 143.2(6) . 1_655
O2 S1 Te2 106.54(11) . 1_655
Te3 S1 Te2 73.46(11) . 1_655
Te2 S1 Te2 112.24(10) 3 1_655
O1 S1 Te2 143.2(6) 2_655 2_665
O1 S1 Te2 56.4(5) 3_665 2_665
O1 S1 Te2 57.1(5) . 2_665
O2 S1 Te2 106.54(11) . 2_665
Te3 S1 Te2 73.46(11) . 2_665
Te2 S1 Te2 112.24(10) 3 2_665
Te2 S1 Te2 112.24(10) 1_655 2_665
O1 S1 Te2 86.6(5) 2_655 5_656
O1 S1 Te2 97.2(5) 3_665 5_656
O1 S1 Te2 142.8(6) . 5_656
O2 S1 Te2 33.63(6) . 5_656
Te3 S1 Te2 146.37(6) . 5_656
Te2 S1 Te2 113.97(10) 3 5_656
Te2 S1 Te2 73.53(6) 1_655 5_656
Te2 S1 Te2 126.03(12) 2_665 5_656
O1 S1 Te2 142.8(6) 2_655 6_666
O1 S1 Te2 86.6(5) 3_665 6_666
O1 S1 Te2 97.2(5) . 6_666
O2 S1 Te2 33.63(6) . 6_666
Te3 S1 Te2 146.37(6) . 6_666
Te2 S1 Te2 126.03(12) 3 6_666
Te2 S1 Te2 113.97(10) 1_655 6_666
Te2 S1 Te2 73.53(6) 2_665 6_666
Te2 S1 Te2 57.33(9) 5_656 6_666
O1 S1 Te2 97.2(5) 2_655 4_556
O1 S1 Te2 142.8(6) 3_665 4_556
O1 S1 Te2 86.6(5) . 4_556
O2 S1 Te2 33.63(6) . 4_556
Te3 S1 Te2 146.37(6) . 4_556
Te2 S1 Te2 73.53(6) 3 4_556
Te2 S1 Te2 126.03(12) 1_655 4_556
Te2 S1 Te2 113.97(10) 2_665 4_556
Te2 S1 Te2 57.33(9) 5_656 4_556
Te2 S1 Te2 57.33(9) 6_666 4_556
O1 S1 Cu 30.0(5) 2_655 2_655
O1 S1 Cu 103.7(6) 3_665 2_655
O1 S1 Cu 83.1(5) . 2_655
O2 S1 Cu 136.15(7) . 2_655
Te3 S1 Cu 43.85(7) . 2_655
Te2 S1 Cu 45.61(6) 3 2_655
Te2 S1 Cu 69.98(9) 1_655 2_655
Te2 S1 Cu 115.22(17) 2_665 2_655
Te2 S1 Cu 116.64(4) 5_656 2_655
Te2 S1 Cu 168.97(12) 6_666 2_655
Te2 S1 Cu 111.79(4) 4_556 2_655
S1 O1 Te2 100.5(6) . 3
S1 O1 Cu 136.4(7) . .
Te2 O1 Cu 95.2(3) 3 .
S1 O1 Te2 99.7(6) . 2_665
Te2 O1 Te2 155.5(4) 3 2_665
Cu O1 Te2 60.4(2) . 2_665
S1 O1 Te3 85.5(6) . .
Te2 O1 Te3 84.1(3) 3 .
Cu O1 Te3 55.9(2) . .
Te2 O1 Te3 83.8(3) 2_665 .
S1 O1 Te2 73.6(5) . 4_556
Te2 O1 Te2 76.5(3) 3 4_556
Cu O1 Te2 150.0(4) . 4_556
Te2 O1 Te2 122.8(4) 2_665 4_556
Te3 O1 Te2 148.1(4) . 4_556
S1 O1 Te2 154.8(7) . .
Te2 O1 Te2 102.9(3) 3 .
Cu O1 Te2 50.06(18) . .
Te2 O1 Te2 60.5(2) 2_665 .
Te3 O1 Te2 105.9(3) . .
Te2 O1 Te2 103.0(3) 4_556 .
S1 O1 Te2 64.3(5) . 6_666
Te2 O1 Te2 129.4(4) 3 6_666
Cu O1 Te2 130.0(4) . 6_666
Te2 O1 Te2 72.5(2) 2_665 6_666
Te3 O1 Te2 136.7(3) . 6_666
Te2 O1 Te2 53.12(15) 4_556 6_666
Te2 O1 Te2 93.4(2) . 6_666
S1 O2 Te2 130.7(3) . 5_656
S1 O2 Te2 130.7(3) . 4_556
Te2 O2 Te2 82.1(4) 5_656 4_556
S1 O2 Te2 130.7(3) . 6_666
Te2 O2 Te2 82.1(4) 5_656 6_666
Te2 O2 Te2 82.1(4) 4_556 6_666
S1 O2 Te2 54.4(2) . 3
Te2 O2 Te2 125.20(2) 5_656 3
Te2 O2 Te2 77.06(7) 4_556 3
Te2 O2 Te2 141.96(4) 6_666 3
S1 O2 Te2 54.4(2) . 1_655
Te2 O2 Te2 77.06(7) 5_656 1_655
Te2 O2 Te2 141.96(4) 4_556 1_655
Te2 O2 Te2 125.20(2) 6_666 1_655
Te2 O2 Te2 89.5(3) 3 1_655
S1 O2 Te2 54.4(2) . 2_665
Te2 O2 Te2 141.96(4) 5_656 2_665
Te2 O2 Te2 125.20(2) 4_556 2_665
Te2 O2 Te2 77.06(7) 6_666 2_665
Te2 O2 Te2 89.5(3) 3 2_665
Te2 O2 Te2 89.5(3) 1_655 2_665
Te1 O3 Cu 135.2(6) . .
Te1 O3 Ca2 105.3(4) . .
Cu O3 Ca2 102.3(5) . .
Te1 O3 Ca2 100.8(4) . 3
Cu O3 Ca2 103.9(4) . 3
Ca2 O3 Ca2 107.2(4) . 3
Te1 O3 Te2 78.5(3) . .
Cu O3 Te2 71.5(3) . .
Ca2 O3 Te2 81.5(3) . .
Ca2 O3 Te2 171.0(4) 3 .
Te1 O3 Cu 158.5(5) . 4
Cu O3 Cu 65.7(3) . 4
Ca2 O3 Cu 68.2(3) . 4
Ca2 O3 Cu 63.9(2) 3 4
Te2 O3 Cu 119.1(3) . 4
Te1 O3 Te2 62.9(3) . 3
Cu O3 Te2 92.5(4) . 3
Ca2 O3 Te2 165.1(4) . 3
Ca2 O3 Te2 68.6(2) 3 3
Te2 O3 Te2 103.5(3) . 3
Cu O3 Te2 119.2(3) 4 3
Te1 O3 Te3 125.9(4) . .
Cu O3 Te3 43.9(2) . .
Ca2 O3 Te3 128.7(4) . .
Ca2 O3 Te3 63.3(2) 3 .
Te2 O3 Te3 109.8(3) . .
Cu O3 Te3 62.68(16) 4 .
Te2 O3 Te3 63.28(16) 3 .
Te3 O4 Cu 101.2(6) . .
Te3 O4 Cu 143.9(6) . 4
Cu O4 Cu 99.6(5) . 4
Te3 O4 Ca2 115.1(5) . 3
Cu O4 Ca2 102.7(5) . 3
Cu O4 Ca2 88.5(4) 4 3
Te3 O4 Cu 47.4(3) . 2_655
Cu O4 Cu 116.5(5) . 2_655
Cu O4 Cu 139.9(4) 4 2_655
Ca2 O4 Cu 67.9(3) 3 2_655
Te3 O4 Cu 75.6(4) . 5_655
Cu O4 Cu 163.4(5) . 5_655
Cu O4 Cu 91.8(3) 4 5_655
Ca2 O4 Cu 65.4(3) 3 5_655
Cu O4 Cu 49.39(15) 2_655 5_655
Te3 O4 Te2 115.7(5) . 4
Cu O4 Te2 143.1(5) . 4
Cu O4 Te2 49.9(2) 4 4
Ca2 O4 Te2 62.2(2) 3 4
Cu O4 Te2 90.0(2) 2_655 4
Cu O4 Te2 43.17(12) 5_655 4
Te3 O4 Te3 131.8(5) . 4
Cu O4 Te3 65.2(3) . 4
Cu O4 Te3 39.1(2) 4 4
Ca2 O4 Te3 113.1(4) 3 4
Cu O4 Te3 177.9(3) 2_655 4
Cu O4 Te3 129.1(3) 5_655 4
Te2 O4 Te3 88.9(2) 4 4
Te3 O4 Te2 70.3(4) . 2_665
Cu O4 Te2 36.1(3) . 2_665
Cu O4 Te2 114.6(4) 4 2_665
Ca2 O4 Te2 132.6(4) 3 2_665
Cu O4 Te2 105.1(3) 2_655 2_665
Cu O4 Te2 145.8(3) 5_655 2_665
Te2 O4 Te2 161.9(3) 4 2_665
Te3 O4 Te2 75.69(19) 4 2_665
Te3 O4 Te2 68.8(3) . 3
Cu O4 Te2 77.6(3) . 3
Cu O4 Te2 145.1(4) 4 3
Ca2 O4 Te2 59.1(2) 3 3
Cu O4 Te2 42.41(12) 2_655 3
Cu O4 Te2 86.1(2) 5_655 3
Te2 O4 Te2 114.3(3) 4 3
Te3 O4 Te2 139.6(3) 4 3
Te2 O4 Te2 83.8(2) 2_665 3
Te2 O5 Cu 108.4(5) . 3_565
Te2 O5 Ca2 128.7(5) . .
Cu O5 Ca2 115.9(5) 3_565 .
Te2 O5 Te3 128.7(6) . 1_455
Cu O5 Te3 74.6(4) 3_565 1_455
Ca2 O5 Te3 88.3(3) . 1_455
Te2 O5 Cu 71.3(3) . .
Cu O5 Cu 117.2(5) 3_565 .
Ca2 O5 Cu 66.4(3) . .
Te3 O5 Cu 154.6(4) 1_455 .
Te2 O5 Cu 105.8(5) . 2
Cu O5 Cu 127.1(5) 3_565 2
Ca2 O5 Cu 66.3(3) . 2
Te3 O5 Cu 52.56(19) 1_455 2
Cu O5 Cu 111.3(3) . 2
Te2 O5 Cu 154.5(5) . 6_565
Cu O5 Cu 52.5(3) 3_565 6_565
Ca2 O5 Cu 63.8(3) . 6_565
Te3 O5 Cu 67.3(2) 1_455 6_565
Cu O5 Cu 101.0(3) . 6_565
Cu O5 Cu 99.6(3) 2 6_565
Te2 O5 Te3 120.5(5) . 4
Cu O5 Te3 68.7(3) 3_565 4
Ca2 O5 Te3 59.3(2) . 4
Te3 O5 Te3 108.4(3) 1_455 4
Cu O5 Te3 61.10(19) . 4
Cu O5 Te3 123.0(3) 2 4
Cu O5 Te3 41.51(12) 6_565 4
Te2 O5 Te2 64.2(3) . 3_565
Cu O5 Te2 47.8(3) 3_565 3_565
Ca2 O5 Te2 136.5(4) . 3_565
Te3 O5 Te2 115.8(3) 1_455 3_565
Cu O5 Te2 85.9(2) . 3_565
Cu O5 Te2 157.0(3) 2 3_565
Cu O5 Te2 91.5(2) 6_565 3_565
Te3 O5 Te2 78.3(2) 4 3_565
Te2 O6 Cu 128.6(6) . .
Te2 O6 Te2 137.0(6) . 2_665
Cu O6 Te2 93.6(5) . 2_665
Te2 O6 Cu 51.8(3) . 3_565
Cu O6 Cu 104.0(5) . 3_565
Te2 O6 Cu 117.0(4) 2_665 3_565
Te2 O6 Te2 74.6(3) . 3_565
Cu O6 Te2 129.3(5) . 3_565
Te2 O6 Te2 71.3(3) 2_665 3_565
Cu O6 Te2 50.75(15) 3_565 3_565
Te2 O6 Te3 152.1(5) . .
Cu O6 Te3 30.8(2) . .
Te2 O6 Te3 69.8(3) 2_665 .
Cu O6 Te3 131.9(3) 3_565 .
Te2 O6 Te3 131.4(3) 3_565 .
Te1 O7 Te2 134.9(5) . .
Te1 O7 Ca1 94.7(4) . .
Te2 O7 Ca1 123.7(4) . .
Te1 O7 Cu 72.3(3) . .
Te2 O7 Cu 67.7(3) . .
Ca1 O7 Cu 121.8(3) . .
Te1 O7 Cu 70.6(3) . 2
Te2 O7 Cu 103.5(4) . 2
Ca1 O7 Cu 119.6(3) . 2
Cu O7 Cu 109.0(3) . 2
Te1 O7 Te2 60.7(3) . 2
Te2 O7 Te2 148.7(4) . 2
Ca1 O7 Te2 70.2(2) . 2
Cu O7 Te2 132.6(3) . 2
Cu O7 Te2 51.12(14) 2 2
Te1 O7 Te2 49.4(3) . 3
Te2 O7 Te2 125.3(4) . 3
Ca1 O7 Te2 62.8(2) . 3
Cu O7 Te2 66.88(17) . 3
Cu O7 Te2 118.9(3) 2 3
Te2 O7 Te2 85.8(2) 2 3
Ca1 OW Te2 88.8(3) . .
Ca1 OW Te2 88.8(3) . 4_556
Te2 OW Te2 177.7(7) . 4_556
Ca1 OW Te2 145.52(16) . 6_666
Te2 OW Te2 119.6(4) . 6_666
Te2 OW Te2 62.53(19) 4_556 6_666
Ca1 OW Te2 145.52(16) . 2_665
Te2 OW Te2 62.53(19) . 2_665
Te2 OW Te2 119.6(4) 4_556 2_665
Te2 OW Te2 69.0(3) 6_666 2_665
Ca1 OW Te2 72.7(3) . 3
Te2 OW Te2 103.41(14) . 3
Te2 OW Te2 75.88(9) 4_556 3
Te2 OW Te2 114.3(2) 6_666 3
Te2 OW Te2 94.49(16) 2_665 3
Ca1 OW Te2 72.7(3) . 5_556
Te2 OW Te2 75.88(9) . 5_556
Te2 OW Te2 103.41(14) 4_556 5_556
Te2 OW Te2 94.49(16) 6_666 5_556
Te2 OW Te2 114.3(2) 2_665 5_556
Te2 OW Te2 145.4(5) 3 5_556

loop_
_geom_bond_atom_site_label_1
_geom_bond_atom_site_label_2
_geom_bond_distance
_geom_bond_site_symmetry_2
Te1 O3 1.906(10) 2
Te1 O3 1.906(10) 3
Te1 O3 1.906(10) .
Te1 O7 1.934(10) 3
Te1 O7 1.934(10) 2
Te1 O7 1.934(10) .
Te1 Ca1 3.4047(18) .
Te1 Ca2 3.434(3) 2
Te1 Ca2 3.434(3) 3
Te1 Ca2 3.434(3) .
Te1 Cu 3.557(2) 2
Te2 O5 1.884(11) .
Te2 O6 1.887(11) .
Te2 O7 1.995(11) .
Te2 O6 2.379(11) 3_565
Te2 O2 3.026(13) 4_556
Te2 O1 3.103(13) 2
Te2 O1 3.121(13) 3_565
Te2 Cu 3.138(2) 3_565
Te2 Cu 3.415(3) .
Te2 OW 3.4252(13) .
Te2 O3 3.492(10) .
Te3 O4 1.875(12) 2_655
Te3 O4 1.875(12) 3_665
Te3 O4 1.875(12) .
Te3 O5 2.839(12) 1_655
Te3 O5 2.839(12) 3
Te3 O5 2.839(12) 2_665
Te3 Cu 3.000(2) 2_655
Te3 Cu 3.000(2) 3_665
Te3 Cu 3.000(2) .
Te3 O1 3.280(13) 3_665
Te3 O1 3.280(13) 2_655
Te3 O1 3.280(13) .
Cu O6 1.903(12) .
Cu O3 1.941(11) .
Cu O5 1.985(11) 2_665
Cu O4 2.006(12) .
Cu O4 2.360(12) 4
Cu O1 3.116(13) .
Ca1 OW 2.34(2) 3
Ca1 OW 2.34(2) 2
Ca1 OW 2.34(2) .
Ca1 O7 2.649(10) 2
Ca1 O7 2.649(10) 5_556
Ca1 O7 2.649(10) 4_556
Ca1 O7 2.649(10) .
Ca1 O7 2.649(10) 3
Ca1 O7 2.649(10) 6_556
Ca2 O3 2.398(11) .
Ca2 O3 2.398(11) 5
Ca2 O5 2.470(11) 5
Ca2 O5 2.470(11) .
Ca2 O4 2.500(12) 4
Ca2 O4 2.500(12) 2
Ca2 O3 2.522(10) 2
Ca2 O3 2.522(10) 4
S1 O1 1.460(12) 2_655
S1 O1 1.460(12) 3_665
S1 O1 1.460(12) .
S1 O2 1.47(2) .

loop_
_geom_hbond_atom_site_label_D
_geom_hbond_atom_site_label_H
_geom_hbond_atom_site_label_A
_geom_hbond_distance_DH
_geom_hbond_distance_HA
_geom_hbond_distance_DA
_geom_hbond_angle_DHA
_geom_hbond_site_symmetry_A
_geom_hbond_publ_flag
OW H O1 0.89(7) 1.81(8) 2.689(16) 170(20) . yes
